data_4130839
loop_
_publ_author_name
'Guo, Wusheng'
'Mart\'inez-Rodr\'iguez, Luis'
'Kuniyil, Rositha'
'Martin, Eddy'
'Escudero-Ad\'an, Eduardo C'
'Maseras, Feliu'
'Kleij, Arjan W.'

_publ_section_title
;
 Stereoselective and Versatile Preparation of Tri- and Tetrasubstituted
 Allylic Amine Scaffolds under Mild Conditions.
;
_journal_issue 36
_journal_name_full 'Journal of the American Chemical Society'
_journal_page_first 11970
_journal_page_last 11978
_journal_paper_doi 10.1021/jacs.6b07382
_journal_volume 138
_journal_year 2016
_chemical_formula_sum 'C17 H19 N O'
_chemical_formula_weight 253.33
_space_group_IT_number 15
_space_group_name_Hall '-C 2yc'
_space_group_name_H-M_alt 'C 1 2/c 1'
_symmetry_cell_setting monoclinic
_symmetry_space_group_name_H-M 'C 1 2/c 1'
_atom_sites_solution_hydrogens mixed
_audit_creation_method SHELXL-2014
_cell_angle_alpha 90
_cell_angle_beta 97.785(3)
_cell_angle_gamma 90
_cell_formula_units_Z 8
_cell_length_a 30.582(5)
_cell_length_b 12.1062(17)
_cell_length_c 7.4499(11)
_cell_measurement_reflns_used 12154
_cell_measurement_temperature 100(2)
_cell_measurement_theta_max 27.525
_cell_measurement_theta_min 1.811
_cell_volume 2732.8(7)
_computing_cell_refinement 'Bruker APEX2 v2011.4-0'
_computing_data_collection 'Bruker APEX2 v2011.4-0'
_computing_data_reduction 'Bruker SAINT V7.60A'
_computing_molecular_graphics 'Bruker SHELXTL'
_computing_publication_material 'Bruker SHELXTL'
_computing_structure_refinement 'SHELXL-2014 (Sheldrick, 2014)'
_computing_structure_solution Sir2011
_diffrn_ambient_temperature 100(2)
_diffrn_detector_area_resol_mean 512
_diffrn_detector_type 'PILATUS 200K'
_diffrn_measured_fraction_theta_full 1.000
_diffrn_measured_fraction_theta_max 0.995
_diffrn_measurement_device_type '1/4chi goniometer'
_diffrn_measurement_method
;
 Fullsphere data collection, phi and omega scans
;
_diffrn_measurement_specimen_support 'magnetic support with MicroMount'
_diffrn_radiation_monochromator 'Confocal Max Flux optic'
_diffrn_radiation_type MoK\a
_diffrn_radiation_wavelength 0.7107
_diffrn_reflns_av_R_equivalents 0.0209
_diffrn_reflns_av_unetI/netI 0.0166
_diffrn_reflns_Laue_measured_fraction_full 1.000
_diffrn_reflns_Laue_measured_fraction_max 0.995
_diffrn_reflns_limit_h_max 39
_diffrn_reflns_limit_h_min -27
_diffrn_reflns_limit_k_max 15
_diffrn_reflns_limit_k_min -15
_diffrn_reflns_limit_l_max 9
_diffrn_reflns_limit_l_min -9
_diffrn_reflns_number 12154
_diffrn_reflns_point_group_measured_fraction_full 1.000
_diffrn_reflns_point_group_measured_fraction_max 0.995
_diffrn_reflns_theta_full 25.242
_diffrn_reflns_theta_max 27.525
_diffrn_reflns_theta_min 1.811
_diffrn_source 'Microfocus rotating anode X-ray tube'
_diffrn_source_current 24
_diffrn_source_power 50
_diffrn_source_size '0.2 mm x 0.2 mm fine focus'
_diffrn_source_type 'Rigaku MicroMax-007HF'
_exptl_absorpt_coefficient_mu 0.076
_exptl_absorpt_correction_T_max 0.998
_exptl_absorpt_correction_T_min 0.768
_exptl_absorpt_correction_type empirical
_exptl_absorpt_process_details
; 
 SADABS Version 2008/1 Bruker-Nonius
 Blessing, Acta Cryst. (1995) A51 33-38
;
_exptl_crystal_colour Colorless
_exptl_crystal_density_diffrn 1.231
_exptl_crystal_description Platelet
_exptl_crystal_F_000 1088
_exptl_crystal_size_max 0.30
_exptl_crystal_size_mid 0.20
_exptl_crystal_size_min 0.03
_refine_diff_density_max 0.316
_refine_diff_density_min -0.310
_refine_diff_density_rms 0.050
_refine_ls_extinction_method none
_refine_ls_goodness_of_fit_ref 1.033
_refine_ls_hydrogen_treatment noref
_refine_ls_matrix_type full
_refine_ls_number_parameters 177
_refine_ls_number_reflns 3136
_refine_ls_number_restraints 1
_refine_ls_restrained_S_all 1.033
_refine_ls_R_factor_all 0.0438
_refine_ls_R_factor_gt 0.0392
_refine_ls_shift/su_max 0.000
_refine_ls_shift/su_mean 0.000
_refine_ls_structure_factor_coef Fsqd
_refine_ls_weighting_details 'w=1/[\s^2^(Fo^2^)+(0.0564P)^2^+2.3625P] where P=(Fo^2^+2Fc^2^)/3'
_refine_ls_weighting_scheme calc
_refine_ls_wR_factor_gt 0.1048
_refine_ls_wR_factor_ref 0.1080
_reflns_Friedel_coverage 0.000
_reflns_number_gt 2800
_reflns_number_total 3136
_reflns_threshold_expression 'I > 2\s(I)'
_cod_data_source_file ja6b07382_si_002.cif
_cod_data_source_block gws3815
_cod_depositor_comments
;
The following automatic conversions were performed:

data item '_symmetry_cell_setting' value 'Monoclinic' was changed to
'monoclinic' in accordance with the
/home/saulius/struct/COD-crude-data/automatic-downloads/DataCite-retrospective/ACS/depositions/lib/dictionaries/cif_core.dic
dictionary named 'cif_core.dic' version 2.4.2 last updated on
2011-04-26.

Automatic conversion script
Id: cif_fix_values 6909 2019-04-08 15:41:33Z antanas 
;
_cod_original_sg_symbol_H-M C2/c
_cod_database_code 4130839
_shelx_space_group_comment
;
The symmetry employed for this shelxl refinement is uniquely defined
by the following loop, which should always be used as a source of
symmetry information in preference to the above space-group names.
They are only intended as comments.
;
_shelx_estimated_absorpt_t_min 0.978
_shelx_estimated_absorpt_t_max 0.998
_shelxl_version_number 2014-3

loop_
_space_group_symop_operation_xyz
'x, y, z'
'-x, y, -z+1/2'
'x+1/2, y+1/2, z'
'-x+1/2, y+1/2, -z+1/2'
'-x, -y, -z'
'x, -y, z-1/2'
'-x+1/2, -y+1/2, -z'
'x+1/2, -y+1/2, z-1/2'

loop_
_atom_site_label
_atom_site_type_symbol
_atom_site_fract_x
_atom_site_fract_y
_atom_site_fract_z
_atom_site_U_iso_or_equiv
_atom_site_adp_type
_atom_site_occupancy
_atom_site_site_symmetry_order
_atom_site_calc_flag
_atom_site_refinement_flags_posn
_atom_site_refinement_flags_adp
N1 N 0.33452(3) 0.34977(7) 0.86583(12) 0.0141(2) Uani 1 1 d D .
H1N H 0.3275(4) 0.4017(10) 0.7811(16) 0.021 Uiso 1 1 d D U
O1 O 0.19435(3) 0.04705(6) 0.84066(11) 0.01767(19) Uani 1 1 d . .
H1O H 0.1883 0.0837 0.9265 0.027 Uiso 1 1 calc R U
C1 C 0.38079(3) 0.34093(9) 0.90860(14) 0.0145(2) Uani 1 1 d . .
C2 C 0.40709(4) 0.42721(9) 0.85763(16) 0.0179(2) Uani 1 1 d . .
H2 H 0.3940 0.4877 0.7950 0.021 Uiso 1 1 calc R U
C3 C 0.45258(4) 0.42254(10) 0.90038(17) 0.0234(3) Uani 1 1 d . .
H3 H 0.4699 0.4797 0.8650 0.028 Uiso 1 1 calc R U
C4 C 0.47259(4) 0.33321(10) 0.99573(19) 0.0270(3) Uani 1 1 d . .
H4 H 0.5031 0.3302 1.0241 0.032 Uiso 1 1 calc R U
C5 C 0.44647(4) 0.24864(10) 1.04806(18) 0.0253(3) Uani 1 1 d . .
H5 H 0.4597 0.1891 1.1132 0.030 Uiso 1 1 calc R U
C6 C 0.40082(4) 0.25151(9) 1.00458(16) 0.0189(2) Uani 1 1 d . .
H6 H 0.3837 0.1939 1.0395 0.023 Uiso 1 1 calc R U
C7 C 0.30799(3) 0.24935(8) 0.82408(15) 0.0143(2) Uani 1 1 d . .
H7A H 0.3084 0.2042 0.9319 0.017 Uiso 1 1 calc R U
H7B H 0.3199 0.2062 0.7322 0.017 Uiso 1 1 calc R U
C8 C 0.26158(3) 0.28520(9) 0.75630(14) 0.0147(2) Uani 1 1 d . .
H8 H 0.2577 0.3593 0.7255 0.018 Uiso 1 1 calc R U
C9 C 0.22522(3) 0.22220(9) 0.73543(14) 0.0134(2) Uani 1 1 d . .
C10 C 0.18139(3) 0.27069(9) 0.66868(14) 0.0141(2) Uani 1 1 d . .
C11 C 0.14763(3) 0.20790(9) 0.57246(14) 0.0161(2) Uani 1 1 d . .
H11 H 0.1522 0.1331 0.5532 0.019 Uiso 1 1 calc R U
C12 C 0.10736(4) 0.25557(10) 0.50515(15) 0.0184(2) Uani 1 1 d . .
H12 H 0.0854 0.2119 0.4420 0.022 Uiso 1 1 calc R U
C13 C 0.09918(4) 0.36736(10) 0.53030(16) 0.0197(2) Uani 1 1 d . .
C14 C 0.13239(4) 0.42996(9) 0.62951(16) 0.0200(2) Uani 1 1 d . .
H14 H 0.1276 0.5045 0.6495 0.024 Uiso 1 1 calc R U
C15 C 0.17245(3) 0.38250(9) 0.69868(15) 0.0172(2) Uani 1 1 d . .
H15 H 0.1938 0.4256 0.7663 0.021 Uiso 1 1 calc R U
C16 C 0.22926(3) 0.09880(9) 0.76432(15) 0.0167(2) Uani 1 1 d . .
H16A H 0.2315 0.0643 0.6484 0.020 Uiso 1 1 calc R U
H16B H 0.2566 0.0842 0.8427 0.020 Uiso 1 1 calc R U
C17 C 0.05569(4) 0.41866(11) 0.45414(19) 0.0284(3) Uani 1 1 d . .
H17A H 0.0390 0.4347 0.5511 0.043 Uiso 1 1 calc R U
H17B H 0.0395 0.3681 0.3709 0.043 Uiso 1 1 calc R U
H17C H 0.0610 0.4858 0.3919 0.043 Uiso 1 1 calc R U

loop_
_atom_site_aniso_label
_atom_site_aniso_U_11
_atom_site_aniso_U_22
_atom_site_aniso_U_33
_atom_site_aniso_U_23
_atom_site_aniso_U_13
_atom_site_aniso_U_12
N1 0.0122(4) 0.0124(4) 0.0176(4) 0.0010(3) 0.0010(3) -0.0008(3)
O1 0.0213(4) 0.0127(4) 0.0201(4) -0.0028(3) 0.0070(3) -0.0040(3)
C1 0.0128(5) 0.0155(5) 0.0154(5) -0.0035(4) 0.0029(4) -0.0006(4)
C2 0.0170(5) 0.0153(5) 0.0215(5) -0.0020(4) 0.0033(4) -0.0017(4)
C3 0.0169(5) 0.0202(6) 0.0338(7) -0.0046(5) 0.0063(5) -0.0055(4)
C4 0.0127(5) 0.0251(6) 0.0424(8) -0.0048(5) 0.0006(5) -0.0007(4)
C5 0.0171(6) 0.0216(6) 0.0355(7) 0.0015(5) -0.0020(5) 0.0035(4)
C6 0.0158(5) 0.0176(5) 0.0231(6) 0.0014(4) 0.0023(4) -0.0009(4)
C7 0.0131(5) 0.0133(5) 0.0167(5) 0.0002(4) 0.0021(4) -0.0015(4)
C8 0.0155(5) 0.0134(5) 0.0151(5) 0.0015(4) 0.0018(4) -0.0001(4)
C9 0.0145(5) 0.0140(5) 0.0119(5) -0.0005(4) 0.0024(4) -0.0001(4)
C10 0.0133(5) 0.0158(5) 0.0133(5) 0.0017(4) 0.0023(4) -0.0013(4)
C11 0.0162(5) 0.0168(5) 0.0156(5) -0.0020(4) 0.0034(4) -0.0024(4)
C12 0.0144(5) 0.0243(6) 0.0160(5) -0.0019(4) 0.0008(4) -0.0035(4)
C13 0.0157(5) 0.0238(6) 0.0195(5) 0.0050(4) 0.0017(4) 0.0005(4)
C14 0.0184(5) 0.0151(5) 0.0263(6) 0.0038(4) 0.0019(4) 0.0003(4)
C15 0.0157(5) 0.0149(5) 0.0205(5) 0.0012(4) 0.0008(4) -0.0030(4)
C16 0.0152(5) 0.0130(5) 0.0222(5) -0.0017(4) 0.0040(4) -0.0007(4)
C17 0.0181(6) 0.0303(7) 0.0348(7) 0.0054(5) -0.0035(5) 0.0027(5)

loop_
_atom_type_symbol
_atom_type_description
_atom_type_scat_dispersion_real
_atom_type_scat_dispersion_imag
_atom_type_scat_source
C C 0.0033 0.0016 'International Tables Vol C Tables 4.2.6.8 and 6.1.1.4'
H H 0.0000 0.0000 'International Tables Vol C Tables 4.2.6.8 and 6.1.1.4'
N N 0.0061 0.0033 'International Tables Vol C Tables 4.2.6.8 and 6.1.1.4'
O O 0.0106 0.0060 'International Tables Vol C Tables 4.2.6.8 and 6.1.1.4'

loop_
_geom_angle_atom_site_label_1
_geom_angle_atom_site_label_2
_geom_angle_atom_site_label_3
_geom_angle
C1 N1 C7 119.48(8)
C6 C1 C2 119.31(10)
C6 C1 N1 122.18(9)
C2 C1 N1 118.47(10)
C3 C2 C1 120.16(11)
C2 C3 C4 120.55(11)
C5 C4 C3 119.19(11)
C4 C5 C6 120.97(11)
C5 C6 C1 119.81(11)
N1 C7 C8 107.50(8)
C9 C8 C7 127.23(10)
C8 C9 C10 120.71(10)
C8 C9 C16 119.70(10)
C10 C9 C16 119.37(9)
C11 C10 C15 117.32(10)
C11 C10 C9 121.77(10)
C15 C10 C9 120.90(10)
C12 C11 C10 121.03(10)
C11 C12 C13 121.38(10)
C12 C13 C14 117.87(10)
C12 C13 C17 120.98(11)
C14 C13 C17 121.14(11)
C15 C14 C13 120.94(11)
C14 C15 C10 121.40(10)
O1 C16 C9 116.18(9)

loop_
_geom_bond_atom_site_label_1
_geom_bond_atom_site_label_2
_geom_bond_distance
N1 C1 1.4118(13)
N1 C7 1.4712(13)
O1 C16 1.4212(13)
C1 C6 1.3928(15)
C1 C2 1.4018(15)
C2 C3 1.3857(16)
C3 C4 1.3896(18)
C4 C5 1.3866(18)
C5 C6 1.3901(16)
C7 C8 1.5047(14)
C8 C9 1.3398(15)
C9 C10 1.4860(14)
C9 C16 1.5120(15)
C10 C11 1.3989(15)
C10 C15 1.4048(15)
C11 C12 1.3907(15)
C12 C13 1.3936(17)
C13 C14 1.3960(16)
C13 C17 1.5073(16)
C14 C15 1.3876(15)

loop_
_geom_torsion_atom_site_label_1
_geom_torsion_atom_site_label_2
_geom_torsion_atom_site_label_3
_geom_torsion_atom_site_label_4
_geom_torsion
C7 N1 C1 C6 -34.91(15)
C7 N1 C1 C2 147.32(10)
C6 C1 C2 C3 0.89(17)
N1 C1 C2 C3 178.73(10)
C1 C2 C3 C4 -0.74(18)
C2 C3 C4 C5 -0.1(2)
C3 C4 C5 C6 0.8(2)
C4 C5 C6 C1 -0.63(19)
C2 C1 C6 C5 -0.21(17)
N1 C1 C6 C5 -177.97(10)
C1 N1 C7 C8 -171.34(9)
N1 C7 C8 C9 -166.41(10)
C7 C8 C9 C10 179.22(9)
C7 C8 C9 C16 -6.15(17)
C8 C9 C10 C11 151.62(11)
C16 C9 C10 C11 -23.03(15)
C8 C9 C10 C15 -27.75(15)
C16 C9 C10 C15 157.60(10)
C15 C10 C11 C12 1.79(15)
C9 C10 C11 C12 -177.60(10)
C10 C11 C12 C13 0.24(17)
C11 C12 C13 C14 -1.57(17)
C11 C12 C13 C17 178.97(11)
C12 C13 C14 C15 0.83(17)
C17 C13 C14 C15 -179.71(11)
C13 C14 C15 C10 1.25(17)
C11 C10 C15 C14 -2.53(16)
C9 C10 C15 C14 176.86(10)
C8 C9 C16 O1 145.49(10)
C10 C9 C16 O1 -39.81(14)
